data_8100726
loop_
_publ_author_name
'Mi, Jin-Xiao'
'Deng, Jin-Feng'
'Mao, Shao-Yu'
'Huang, Ya-Xi'
'Borrmann, Horst'
'Zhao, Jing-Tai'

_publ_section_title
;
 Crystal structure of dilithium indium (monophosphate-
 monohydrogenmonophosphate), Li~2~In[(PO~4~)(HPO~4~)]
;
_journal_coden_ASTM ZKNSFT
_journal_issue 1
_journal_name_full 'Zeitschrift f\"ur Kristallographie - New Crystal Structures'
_journal_page_first 307
_journal_page_last 308
_journal_paper_doi 10.1524/ncrs.2002.217.1.307
_journal_volume 217
_journal_year 2002
_chemical_formula_moiety 'Li2 In[P2 O7 (OH)]'
_chemical_formula_structural 'Li2 In[(PO4 )(HPO4)]'
_chemical_formula_sum 'H In Li2 O8 P2'
_chemical_formula_weight 319.65
_chemical_name_common 'Li2 In[(PO4 )(HPO4)]'
_space_group_IT_number 14
_symmetry_cell_setting monoclinic
_symmetry_space_group_name_Hall '-P 2yn'
_symmetry_space_group_name_H-M 'P 1 21/n 1'
_cell_angle_alpha 90.00
_cell_angle_beta 103.466(7)
_cell_angle_gamma 90.00
_cell_formula_units_Z 2
_cell_length_a 4.8345(7)
_cell_length_b 8.2360(10)
_cell_length_c 7.7276(11)
_cell_measurement_temperature 295(2)
_cell_volume 299.23(7)
_diffrn_ambient_temperature 295(2)
_exptl_crystal_density_diffrn 3.548
_cod_original_sg_symbol_H-M 'P 21/n'
_cod_original_formula_sum 'H1 In1 Li2 O8 P2'
_cod_database_code 8100726

loop_
_symmetry_equiv_pos_as_xyz
'x, y, z'
'-x+1/2, y+1/2, -z+1/2'
'-x, -y, -z'
'x-1/2, -y-1/2, z-1/2'

loop_
_atom_site_label
_atom_site_type_symbol
_atom_site_fract_x
_atom_site_fract_y
_atom_site_fract_z
_atom_site_U_iso_or_equiv
_atom_site_adp_type
_atom_site_occupancy
_atom_site_symmetry_multiplicity
_atom_site_Wyckoff_symbol
_atom_site_calc_flag
_atom_site_refinement_flags
_atom_site_disorder_assembly
_atom_site_disorder_group
In1 In 0.5000 0.5000 0.0000 0.00776(15) Uani 1 2 b d S . .
P1 P 0.86164(18) 0.65248(10) 0.72863(11) 0.0055(2) Uani 1 4 e d . . .
Li1 Li 0.3903(15) 0.8665(8) 0.8416(9) 0.0179(13) Uani 1 4 e d . . .
O1 O 0.6358(5) 0.6794(3) 0.8359(3) 0.0090(5) Uani 1 4 e d . . .
O2 O 0.9931(5) 0.8131(3) 0.6912(3) 0.0094(5) Uani 1 4 e d . . .
O3 O 0.0902(5) 0.5373(3) 0.8302(3) 0.0098(5) Uani 1 4 e d . . .
O4 O 0.7346(5) 0.5698(3) 0.5475(3) 0.0125(5) Uani 1 4 e d . . .
H1 H 0.5710 0.5190 0.5180 0.05 Uiso 0.50 4 e d P . .

loop_
_atom_site_aniso_label
_atom_site_aniso_U_11
_atom_site_aniso_U_22
_atom_site_aniso_U_33
_atom_site_aniso_U_23
_atom_site_aniso_U_13
_atom_site_aniso_U_12
In1 0.0084(2) 0.0074(2) 0.0072(2) 0.00005(11) 0.00140(13) 0.00041(11)
P1 0.0051(4) 0.0064(4) 0.0054(4) 0.0009(3) 0.0017(3) 0.0001(3)
Li1 0.021(3) 0.016(3) 0.018(3) 0.004(3) 0.006(3) 0.004(3)
O1 0.0097(11) 0.0079(11) 0.0120(12) 0.0021(9) 0.0078(9) 0.0019(9)
O2 0.0106(11) 0.0092(12) 0.0092(12) 0.0029(9) 0.0043(9) -0.0034(9)
O3 0.0071(11) 0.0099(11) 0.0116(13) 0.0022(10) 0.0002(9) 0.0027(9)
O4 0.0116(11) 0.0182(14) 0.0084(12) -0.0027(10) 0.0033(9) -0.0047(10)

loop_
_geom_bond_atom_site_label_1
_geom_bond_atom_site_label_2
_geom_bond_distance
_geom_bond_site_symmetry_2
_geom_bond_publ_flag
In1 O3 2.129(3) 3_666 n
In1 O3 2.129(3) 1_554 n
In1 O2 2.140(2) 2_645 n
In1 O2 2.140(2) 4_575 n
In1 O1 2.147(2) 1_554 n
In1 O1 2.147(2) 3_666 n
In1 Li1 3.069(7) 2_545 n
In1 Li1 3.069(7) 4_675 n
In1 Li1 3.254(7) 3_666 n
In1 Li1 3.254(7) 1_554 n
P1 O2 1.524(2) . n
P1 O3 1.527(3) 1_655 n
P1 O1 1.533(2) . n
P1 O4 1.549(3) . n
P1 Li1 2.754(7) 2_646 n
P1 Li1 3.030(7) 4_675 n
P1 Li1 3.059(7) 1_655 n
Li1 O1 1.951(7) . n
Li1 O3 1.952(7) 2_556 n
Li1 O4 1.983(7) 4_576 n
Li1 O2 2.047(8) 1_455 n
Li1 O4 2.471(8) 2_656 n
Li1 P1 2.754(7) 2_656 n
Li1 P1 3.030(7) 4_576 n
Li1 P1 3.059(7) 1_455 n
Li1 In1 3.069(7) 2 n
Li1 In1 3.254(7) 1_556 n
Li1 Li1 3.278(14) 3_677 n
O1 In1 2.147(2) 1_556 n
O2 Li1 2.047(8) 1_655 n
O2 In1 2.140(2) 2_655 n
O3 P1 1.527(3) 1_455 n
O3 Li1 1.952(7) 2_546 n
O3 In1 2.129(2) 1_556 n
O4 Li1 1.983(7) 4_675 n
O4 Li1 2.471(8) 2_646 n
O4 H1 0.878(2) . n
